data_4305676
loop_
_publ_author_name
'Xun-Gao Liu'
'Song-Song Bao'
'Yi-Zhi Li'
'Li-Min Zheng'

_publ_section_title
;
Polymorphism in Homochiral Zinc Phosphonates
;
_journal_name_full 'Inorganic Chemistry'
_journal_page_first 5525
_journal_page_last 5527
_journal_paper_doi 10.1021/ic800663t
_journal_volume 47
_journal_year 2008
_chemical_absolute_configuration unk
_chemical_formula_moiety 'C18 H25 Cl N2 O6 P2 Zn2'
_chemical_formula_sum 'C18 H25 Cl N2 O6 P2 Zn2'
_chemical_formula_weight 593.53
_chemical_name_systematic
; 
 ? 
;
_space_group_IT_number 19
_symmetry_cell_setting orthorhombic
_symmetry_space_group_name_Hall 'P 2ac 2ab'
_symmetry_space_group_name_H-M 'P 21 21 21'
_atom_sites_solution_hydrogens geom
_atom_sites_solution_primary direct
_atom_sites_solution_secondary difmap
_audit_creation_method SHELXL-97
_cell_angle_alpha 90.00
_cell_angle_beta 90.00
_cell_angle_gamma 90.00
_cell_formula_units_Z 4
_cell_length_a 8.9611(10)
_cell_length_b 9.9772(12)
_cell_length_c 26.791(3)
_cell_measurement_reflns_used 968
_cell_measurement_temperature 291(2)
_cell_measurement_theta_max 16.82
_cell_measurement_theta_min 2.39
_cell_volume 2395.3(5)
_computing_cell_refinement SMART
_computing_data_collection 'SMART (Bruker, 2000)'
_computing_data_reduction 'SAINT (Bruker, 2000)'
_computing_molecular_graphics SHELXTL
_computing_publication_material SHELXTL
_computing_structure_refinement SHELXTL
_computing_structure_solution 'SHELXTL (Bruker, 2000)'
_diffrn_ambient_temperature 291(2)
_diffrn_measured_fraction_theta_full 0.999
_diffrn_measured_fraction_theta_max 0.999
_diffrn_measurement_device_type 'Bruker Smart Apex CCD'
_diffrn_measurement_method 'phi and omega scans'
_diffrn_radiation_monochromator graphite
_diffrn_radiation_source 'sealed tube'
_diffrn_radiation_type MoK\a
_diffrn_radiation_wavelength 0.71073
_diffrn_reflns_av_R_equivalents 0.0517
_diffrn_reflns_av_sigmaI/netI 0.0964
_diffrn_reflns_limit_h_max 11
_diffrn_reflns_limit_h_min -10
_diffrn_reflns_limit_k_max 11
_diffrn_reflns_limit_k_min -12
_diffrn_reflns_limit_l_max 29
_diffrn_reflns_limit_l_min -32
_diffrn_reflns_number 12952
_diffrn_reflns_theta_full 26.00
_diffrn_reflns_theta_max 26.00
_diffrn_reflns_theta_min 2.18
_exptl_absorpt_coefficient_mu 2.284
_exptl_absorpt_correction_T_max 0.58
_exptl_absorpt_correction_T_min 0.50
_exptl_absorpt_correction_type multi-scan
_exptl_absorpt_process_details '(SADABS; Bruker, 2000)'
_exptl_crystal_colour colorless
_exptl_crystal_density_diffrn 1.646
_exptl_crystal_density_method 'not measured'
_exptl_crystal_description Lamellar
_exptl_crystal_F_000 1208
_exptl_crystal_size_max 0.16
_exptl_crystal_size_mid 0.12
_exptl_crystal_size_min 0.04
_refine_diff_density_max 0.495
_refine_diff_density_min -0.541
_refine_diff_density_rms 0.093
_refine_ls_abs_structure_details 'Flack H D (1983), Acta Cryst. A39, 876-881'
_refine_ls_abs_structure_Flack 0.05(2)
_refine_ls_extinction_method none
_refine_ls_goodness_of_fit_ref 1.020
_refine_ls_hydrogen_treatment constr
_refine_ls_matrix_type full
_refine_ls_number_parameters 280
_refine_ls_number_reflns 4697
_refine_ls_number_restraints 0
_refine_ls_restrained_S_all 1.020
_refine_ls_R_factor_all 0.0882
_refine_ls_R_factor_gt 0.0589
_refine_ls_shift/su_max 0.001
_refine_ls_shift/su_mean 0.000
_refine_ls_structure_factor_coef Fsqd
_refine_ls_weighting_details 'calc w=1/[\s^2^(Fo^2^)+(0.05P)^2^+0.66P] where P=(Fo^2^+2Fc^2^)/3'
_refine_ls_weighting_scheme calc
_refine_ls_wR_factor_gt 0.1088
_refine_ls_wR_factor_ref 0.1150
_reflns_number_gt 3483
_reflns_number_total 4697
_reflns_threshold_expression >2sigma(I)
_cod_data_source_file ic800663t-file003_2.cif
_cod_data_source_block 61211cm
_cod_depositor_comments
;
The following automatic conversions were performed:
'_symmetry_cell_setting' value 'Orthorhombic' changed to 'orthorhombic'
according to '/home/saulius/struct/CIF-dictionaries/cif_core.dic'
dictionary named 'cif_core.dic' version 2.4.1 from 2010-06-29.

Automatic conversion script
Id: cif_fix_enum 1527 2010-12-29 10:47:43Z saulius 
;
_cod_original_sg_symbol_H-M 'P 21 21 21 '
_cod_database_code 4305676

loop_
_symmetry_equiv_pos_as_xyz
'x, y, z'
'-x+1/2, -y, z+1/2'
'x+1/2, -y+1/2, -z'
'-x, y+1/2, -z+1/2'

loop_
_atom_site_label
_atom_site_type_symbol
_atom_site_fract_x
_atom_site_fract_y
_atom_site_fract_z
_atom_site_U_iso_or_equiv
_atom_site_adp_type
_atom_site_occupancy
_atom_site_symmetry_multiplicity
_atom_site_calc_flag
_atom_site_refinement_flags
_atom_site_disorder_assembly
_atom_site_disorder_group
Zn1 Zn 0.38078(9) -0.16609(9) 0.51059(3) 0.0383(2) Uani 1 1 d . . .
Zn2 Zn 0.38562(9) 0.34608(8) 0.54320(3) 0.03460(19) Uani 1 1 d . . .
P1 P 0.6926(2) -0.0751(2) 0.49868(7) 0.0408(4) Uani 1 1 d . . .
P2 P 0.2177(2) 0.1024(2) 0.49513(7) 0.0402(4) Uani 1 1 d . . .
Cl1 Cl 0.41995(18) 0.4088(2) 0.62040(6) 0.0408(4) Uani 1 1 d . . .
C1 C 0.6439(8) -0.1100(7) 0.5638(2) 0.0365(16) Uani 1 1 d . . .
H1A H 0.6719 -0.2013 0.5721 0.044 Uiso 1 1 calc R . .
H1B H 0.6989 -0.0500 0.5856 0.044 Uiso 1 1 calc R . .
C2 C 0.2784(7) 0.1691(9) 0.4363(2) 0.0432(17) Uani 1 1 d . . .
H2A H 0.2263 0.1247 0.4092 0.052 Uiso 1 1 calc R . .
H2B H 0.2566 0.2642 0.4347 0.052 Uiso 1 1 calc R . .
C3 C 0.4382(6) -0.1514(7) 0.6226(2) 0.0319(14) Uani 1 1 d . . .
H3A H 0.4712 -0.2448 0.6250 0.038 Uiso 1 1 calc R . .
C4 C 0.2690(7) -0.1451(8) 0.6242(3) 0.0391(16) Uani 1 1 d . . .
H4A H 0.2342 -0.1806 0.6554 0.059 Uiso 1 1 calc R . .
H4B H 0.2286 -0.1970 0.5973 0.059 Uiso 1 1 calc R . .
H4C H 0.2372 -0.0536 0.6210 0.059 Uiso 1 1 calc R . .
C5 C 0.5082(9) -0.0690(8) 0.6648(3) 0.0438(18) Uani 1 1 d . . .
C6 C 0.6002(9) -0.1361(9) 0.6998(2) 0.054(2) Uani 1 1 d . . .
H6A H 0.6204 -0.2272 0.6967 0.065 Uiso 1 1 calc R . .
C7 C 0.6596(8) -0.0611(8) 0.7390(3) 0.0451(19) Uani 1 1 d . . .
H7A H 0.7196 -0.1029 0.7627 0.054 Uiso 1 1 calc R . .
C8 C 0.6302(8) 0.0762(8) 0.7431(3) 0.0455(17) Uani 1 1 d . . .
H8A H 0.6706 0.1250 0.7694 0.055 Uiso 1 1 calc R . .
C9 C 0.5401(8) 0.1401(7) 0.7078(2) 0.0400(17) Uani 1 1 d . . .
H9A H 0.5202 0.2314 0.7104 0.048 Uiso 1 1 calc R . .
C10 C 0.4814(8) 0.0668(8) 0.6691(3) 0.0422(18) Uani 1 1 d . . .
H10A H 0.4224 0.1094 0.6454 0.051 Uiso 1 1 calc R . .
C11 C 0.5124(8) 0.1808(8) 0.3805(2) 0.0413(17) Uani 1 1 d . . .
H11A H 0.6207 0.1678 0.3822 0.050 Uiso 1 1 calc R . .
C12 C 0.4862(7) 0.3307(7) 0.3709(2) 0.0352(15) Uani 1 1 d . . .
H12A H 0.5261 0.3546 0.3389 0.053 Uiso 1 1 calc R . .
H12B H 0.5350 0.3823 0.3964 0.053 Uiso 1 1 calc R . .
H12C H 0.3810 0.3491 0.3715 0.053 Uiso 1 1 calc R . .
C13 C 0.4561(7) 0.0891(7) 0.3406(3) 0.0367(15) Uani 1 1 d . . .
C14 C 0.5192(10) -0.0369(9) 0.3378(3) 0.060(2) Uani 1 1 d . . .
H14A H 0.5948 -0.0604 0.3599 0.072 Uiso 1 1 calc R . .
C15 C 0.4720(8) -0.1275(9) 0.3030(3) 0.051(2) Uani 1 1 d . . .
H15A H 0.5148 -0.2123 0.3017 0.061 Uiso 1 1 calc R . .
C16 C 0.3604(8) -0.0929(8) 0.2698(2) 0.0403(17) Uani 1 1 d . . .
H16A H 0.3280 -0.1546 0.2461 0.048 Uiso 1 1 calc R . .
C17 C 0.2968(9) 0.0337(8) 0.2717(3) 0.051(2) Uani 1 1 d . . .
H17A H 0.2223 0.0576 0.2492 0.061 Uiso 1 1 calc R . .
C18 C 0.3455(8) 0.1244(9) 0.3075(2) 0.048(2) Uani 1 1 d . . .
H18A H 0.3031 0.2093 0.3092 0.058 Uiso 1 1 calc R . .
N1 N 0.4847(6) -0.0923(7) 0.5719(2) 0.0403(14) Uani 1 1 d . . .
H1C H 0.4677 -0.0034 0.5729 0.048 Uiso 1 1 d R . .
N2 N 0.4509(6) 0.1454(6) 0.43138(19) 0.0385(13) Uani 1 1 d . . .
H2C H 0.4704 0.0586 0.4379 0.046 Uiso 1 1 d R . .
H2D H 0.4965 0.1951 0.4549 0.046 Uiso 1 1 d R . .
O1 O 0.5596(5) -0.1159(4) 0.46928(17) 0.0406(12) Uani 1 1 d . . .
O2 O 0.7214(5) 0.0754(5) 0.4932(2) 0.0478(12) Uani 1 1 d . . .
O3 O 0.8365(5) -0.1505(5) 0.48538(16) 0.0434(12) Uani 1 1 d . . .
O4 O 0.3181(5) 0.1567(5) 0.53563(17) 0.0425(11) Uani 1 1 d . . .
O5 O 0.2197(5) -0.0490(4) 0.49134(16) 0.0350(11) Uani 1 1 d . . .
O6 O 0.0603(5) 0.1549(5) 0.50085(15) 0.0382(10) Uani 1 1 d . . .

loop_
_atom_site_aniso_label
_atom_site_aniso_U_11
_atom_site_aniso_U_22
_atom_site_aniso_U_33
_atom_site_aniso_U_23
_atom_site_aniso_U_13
_atom_site_aniso_U_12
Zn1 0.0425(5) 0.0423(5) 0.0302(4) 0.0019(4) 0.0005(3) -0.0046(4)
Zn2 0.0367(4) 0.0350(4) 0.0321(4) -0.0015(3) 0.0000(3) 0.0029(4)
P1 0.0401(10) 0.0390(10) 0.0433(11) -0.0017(8) 0.0078(8) 0.0053(8)
P2 0.0366(10) 0.0420(11) 0.0422(10) -0.0013(8) 0.0002(8) 0.0028(8)
Cl1 0.0328(9) 0.0558(11) 0.0339(8) -0.0131(7) -0.0055(7) -0.0025(8)
C1 0.039(4) 0.034(4) 0.036(3) 0.009(3) 0.018(3) 0.014(3)
C2 0.031(4) 0.067(5) 0.032(3) -0.004(4) -0.016(3) 0.007(4)
C3 0.027(3) 0.034(4) 0.035(3) 0.012(3) 0.010(2) 0.015(3)
C4 0.027(3) 0.044(4) 0.046(4) 0.005(4) 0.005(3) -0.003(3)
C5 0.046(4) 0.044(5) 0.041(4) 0.009(3) 0.002(3) -0.014(3)
C6 0.066(5) 0.058(5) 0.038(4) 0.016(3) -0.001(4) 0.010(5)
C7 0.046(5) 0.044(5) 0.046(4) 0.014(3) 0.001(3) -0.003(3)
C8 0.035(4) 0.056(5) 0.045(4) -0.007(3) -0.019(4) -0.014(4)
C9 0.044(4) 0.027(4) 0.049(4) -0.010(3) 0.014(3) -0.016(3)
C10 0.033(4) 0.058(5) 0.037(4) -0.004(3) 0.002(3) 0.013(3)
C11 0.042(4) 0.052(5) 0.030(3) 0.010(3) 0.009(3) 0.005(3)
C12 0.039(4) 0.026(4) 0.040(4) 0.007(3) -0.007(3) -0.016(3)
C13 0.036(4) 0.030(4) 0.044(4) -0.007(3) -0.001(3) 0.007(3)
C14 0.048(6) 0.050(6) 0.061(5) -0.018(4) -0.020(4) 0.022(4)
C15 0.041(4) 0.063(6) 0.050(4) -0.014(4) -0.012(3) 0.009(4)
C16 0.046(4) 0.045(4) 0.029(3) -0.010(3) 0.010(3) -0.018(4)
C17 0.052(5) 0.047(5) 0.054(5) -0.011(4) -0.014(4) 0.013(4)
C18 0.042(4) 0.063(6) 0.041(4) -0.003(3) -0.008(3) 0.018(3)
N1 0.037(3) 0.042(4) 0.042(3) -0.002(3) 0.008(3) -0.007(3)
N2 0.045(3) 0.034(3) 0.037(3) -0.011(3) -0.009(2) -0.016(3)
O1 0.034(3) 0.041(3) 0.047(3) -0.004(2) 0.010(2) 0.009(2)
O2 0.047(3) 0.039(3) 0.058(3) -0.009(3) 0.013(3) -0.002(2)
O3 0.035(3) 0.050(3) 0.045(3) 0.017(3) -0.007(2) -0.009(2)
O4 0.040(3) 0.036(3) 0.051(3) 0.007(2) -0.003(2) 0.004(2)
O5 0.032(2) 0.042(3) 0.031(2) 0.009(2) 0.001(2) 0.006(2)
O6 0.048(3) 0.035(2) 0.031(2) -0.010(2) -0.0179(19) 0.000(2)

loop_
_atom_type_symbol
_atom_type_description
_atom_type_scat_dispersion_real
_atom_type_scat_dispersion_imag
_atom_type_scat_source
C C 0.0033 0.0016 'International Tables Vol C Tables 4.2.6.8 and 6.1.1.4'
H H 0.0000 0.0000 'International Tables Vol C Tables 4.2.6.8 and 6.1.1.4'
N N 0.0061 0.0033 'International Tables Vol C Tables 4.2.6.8 and 6.1.1.4'
O O 0.0106 0.0060 'International Tables Vol C Tables 4.2.6.8 and 6.1.1.4'
P P 0.1023 0.0942 'International Tables Vol C Tables 4.2.6.8 and 6.1.1.4'
Zn Zn 0.2839 1.4301 'International Tables Vol C Tables 4.2.6.8 and 6.1.1.4'
Cl Cl 0.1484 0.1585 'International Tables Vol C Tables 4.2.6.8 and 6.1.1.4'

loop_
_geom_angle_atom_site_label_1
_geom_angle_atom_site_label_2
_geom_angle_atom_site_label_3
_geom_angle
_geom_angle_site_symmetry_1
_geom_angle_site_symmetry_3
_geom_angle_publ_flag
O3 Zn1 O5 116.62(19) 3_446 . ?
O3 Zn1 O1 116.30(19) 3_446 . ?
O5 Zn1 O1 107.40(18) . . ?
O3 Zn1 N1 113.9(2) 3_446 . ?
O5 Zn1 N1 109.9(2) . . ?
O1 Zn1 N1 89.4(2) . . ?
O2 Zn2 O6 107.9(2) 3_456 3_556 ?
O2 Zn2 O4 95.8(2) 3_456 . ?
O6 Zn2 O4 100.13(19) 3_556 . ?
O2 Zn2 Cl1 118.00(16) 3_456 . ?
O6 Zn2 Cl1 117.35(14) 3_556 . ?
O4 Zn2 Cl1 114.25(15) . . ?
O1 P1 O2 110.7(3) . . ?
O1 P1 O3 114.6(3) . . ?
O2 P1 O3 108.4(3) . . ?
O1 P1 C1 105.2(3) . . ?
O2 P1 C1 108.6(3) . . ?
O3 P1 C1 109.2(3) . . ?
O4 P2 O6 111.0(3) . . ?
O4 P2 O5 113.5(3) . . ?
O6 P2 O5 111.3(3) . . ?
O4 P2 C2 108.5(3) . . ?
O6 P2 C2 104.1(3) . . ?
O5 P2 C2 107.9(4) . . ?
N1 C1 P1 110.6(5) . . ?
N1 C1 H1A 109.5 . . ?
P1 C1 H1A 109.5 . . ?
N1 C1 H1B 109.5 . . ?
P1 C1 H1B 109.5 . . ?
H1A C1 H1B 108.1 . . ?
N2 C2 P2 108.5(4) . . ?
N2 C2 H2A 110.0 . . ?
P2 C2 H2A 110.0 . . ?
N2 C2 H2B 110.0 . . ?
P2 C2 H2B 110.0 . . ?
H2A C2 H2B 108.4 . . ?
C4 C3 C5 111.5(6) . . ?
C4 C3 N1 106.2(5) . . ?
C5 C3 N1 109.5(6) . . ?
C4 C3 H3A 109.8 . . ?
C5 C3 H3A 109.8 . . ?
N1 C3 H3A 109.8 . . ?
C3 C4 H4A 109.5 . . ?
C3 C4 H4B 109.5 . . ?
H4A C4 H4B 109.5 . . ?
C3 C4 H4C 109.5 . . ?
H4A C4 H4C 109.5 . . ?
H4B C4 H4C 109.5 . . ?
C10 C5 C6 120.6(7) . . ?
C10 C5 C3 121.2(7) . . ?
C6 C5 C3 118.2(7) . . ?
C7 C6 C5 117.9(8) . . ?
C7 C6 H6A 121.1 . . ?
C5 C6 H6A 121.1 . . ?
C6 C7 C8 120.8(7) . . ?
C6 C7 H7A 119.6 . . ?
C8 C7 H7A 119.6 . . ?
C9 C8 C7 120.1(6) . . ?
C9 C8 H8A 119.9 . . ?
C7 C8 H8A 119.9 . . ?
C10 C9 C8 119.3(7) . . ?
C10 C9 H9A 120.4 . . ?
C8 C9 H9A 120.4 . . ?
C9 C10 C5 121.4(7) . . ?
C9 C10 H10A 119.3 . . ?
C5 C10 H10A 119.3 . . ?
C13 C11 N2 112.3(6) . . ?
C13 C11 C12 115.2(6) . . ?
N2 C11 C12 108.8(6) . . ?
C13 C11 H11A 106.7 . . ?
N2 C11 H11A 106.7 . . ?
C12 C11 H11A 106.7 . . ?
C11 C12 H12A 109.5 . . ?
C11 C12 H12B 109.5 . . ?
H12A C12 H12B 109.5 . . ?
C11 C12 H12C 109.5 . . ?
H12A C12 H12C 109.5 . . ?
H12B C12 H12C 109.5 . . ?
C18 C13 C14 119.6(7) . . ?
C18 C13 C11 123.2(7) . . ?
C14 C13 C11 117.2(6) . . ?
C15 C14 C13 120.8(7) . . ?
C15 C14 H14A 119.6 . . ?
C13 C14 H14A 119.6 . . ?
C14 C15 C16 119.9(8) . . ?
C14 C15 H15A 120.0 . . ?
C16 C15 H15A 120.0 . . ?
C15 C16 C17 120.0(7) . . ?
C15 C16 H16A 120.0 . . ?
C17 C16 H16A 120.0 . . ?
C16 C17 C18 119.3(7) . . ?
C16 C17 H17A 120.4 . . ?
C18 C17 H17A 120.4 . . ?
C13 C18 C17 120.3(7) . . ?
C13 C18 H18A 119.8 . . ?
C17 C18 H18A 119.8 . . ?
C1 N1 C3 110.6(5) . . ?
C1 N1 Zn1 106.6(4) . . ?
C3 N1 Zn1 116.9(4) . . ?
C1 N1 H1C 106.9 . . ?
C3 N1 H1C 107.8 . . ?
Zn1 N1 H1C 107.6 . . ?
C11 N2 C2 113.6(5) . . ?
C11 N2 H2C 109.2 . . ?
C2 N2 H2C 108.6 . . ?
C11 N2 H2D 109.7 . . ?
C2 N2 H2D 107.8 . . ?
H2C N2 H2D 107.8 . . ?
P1 O1 Zn1 114.6(3) . . ?
P1 O2 Zn2 125.1(3) . 3_556 ?
P1 O3 Zn1 130.0(3) . 3_546 ?
P2 O4 Zn2 126.4(3) . . ?
P2 O5 Zn1 126.5(3) . . ?
P2 O6 Zn2 133.0(3) . 3_456 ?

loop_
_geom_bond_atom_site_label_1
_geom_bond_atom_site_label_2
_geom_bond_distance
_geom_bond_site_symmetry_2
_geom_bond_publ_flag
Zn1 O3 1.876(6) 3_446 ?
Zn1 O5 1.927(4) . ?
Zn1 O1 2.011(5) . ?
Zn1 N1 2.027(6) . ?
Zn2 O2 1.931(5) 3_456 ?
Zn2 O6 1.961(4) 3_556 ?
Zn2 O4 1.994(5) . ?
Zn2 Cl1 2.1826(17) . ?
P1 O1 1.485(5) . ?
P1 O2 1.531(5) . ?
P1 O3 1.535(5) . ?
P1 C1 1.833(6) . ?
P2 O4 1.510(5) . ?
P2 O6 1.512(5) . ?
P2 O5 1.515(5) . ?
P2 C2 1.795(7) . ?
C1 N1 1.454(9) . ?
C1 H1A 0.9700 . ?
C1 H1B 0.9700 . ?
C2 N2 1.569(8) . ?
C2 H2A 0.9700 . ?
C2 H2B 0.9700 . ?
C3 C4 1.518(8) . ?
C3 C5 1.530(10) . ?
C3 N1 1.539(8) . ?
C3 H3A 0.9800 . ?
C4 H4A 0.9600 . ?
C4 H4B 0.9600 . ?
C4 H4C 0.9600 . ?
C5 C10 1.381(11) . ?
C5 C6 1.417(10) . ?
C6 C7 1.396(10) . ?
C6 H6A 0.9300 . ?
C7 C8 1.399(10) . ?
C7 H7A 0.9300 . ?
C8 C9 1.399(10) . ?
C8 H8A 0.9300 . ?
C9 C10 1.373(10) . ?
C9 H9A 0.9300 . ?
C10 H10A 0.9300 . ?
C11 C13 1.495(10) . ?
C11 N2 1.513(8) . ?
C11 C12 1.536(10) . ?
C11 H11A 0.9800 . ?
C12 H12A 0.9600 . ?
C12 H12B 0.9600 . ?
C12 H12C 0.9600 . ?
C13 C18 1.374(9) . ?
C13 C14 1.380(10) . ?
C14 C15 1.366(10) . ?
C14 H14A 0.9300 . ?
C15 C16 1.384(10) . ?
C15 H15A 0.9300 . ?
C16 C17 1.386(10) . ?
C16 H16A 0.9300 . ?
C17 C18 1.390(10) . ?
C17 H17A 0.9300 . ?
C18 H18A 0.9300 . ?
N1 H1C 0.9000 . ?
N2 H2C 0.9000 . ?
N2 H2D 0.9000 . ?
O2 Zn2 1.931(5) 3_556 ?
O3 Zn1 1.876(6) 3_546 ?
O6 Zn2 1.961(4) 3_456 ?
